data_9007425
loop_
_publ_author_name
'Mooney, R. C. L.'

_publ_section_title
;
 Crystal structure of tetragonal bismuth arsenate, BiAsO4
;
_journal_name_full 'Acta Crystallographica'
_journal_page_first 163
_journal_page_last 165
_journal_paper_doi 10.1107/S0365110X48000478
_journal_volume 1
_journal_year 1948
_chemical_compound_source Synthetic
_chemical_formula_sum 'As Bi O4'
_chemical_name_mineral Tetrarooseveltite
_space_group_IT_number 88
_symmetry_space_group_name_Hall 'I 4bw -1bw'
_symmetry_space_group_name_H-M 'I 41/a :1'
_cell_angle_alpha 90
_cell_angle_beta 90
_cell_angle_gamma 90
_cell_length_a 5.08
_cell_length_b 5.08
_cell_length_c 11.70
_cell_formula_units_Z 4
_cell_volume 301.935
_database_code_amcsd 0009135
_exptl_crystal_density_diffrn 7.653
_cod_original_sg_symbol_H-M 'I 41/a'
_cod_original_formula_sum 'Bi As O4'
_cod_database_code 9007425

loop_
_space_group_symop_operation_xyz
x,y,z
1/2+x,1/2+y,1/2+z
1/2+y,1/2-x,1/2-z
+y,-x,-z
-y,1/2+x,1/4+z
1/2-y,+x,3/4+z
1/2+x,y,3/4-z
+x,1/2+y,1/4-z
1/2-x,1/2-y,1/2+z
-x,-y,+z
-y,x,-z
1/2-y,1/2+x,1/2-z
1/2+y,-x,3/4+z
+y,1/2-x,1/4+z
-x,1/2-y,1/4-z
1/2-x,-y,3/4-z

loop_
_atom_site_label
_atom_site_fract_x
_atom_site_fract_y
_atom_site_fract_z
Bi3+ 0.00000 0.00000 0.50000
As 0.00000 0.00000 0.00000
O 0.21300 0.14900 0.08000

loop_
_cod_related_entry_id
_cod_related_entry_database
_cod_related_entry_code
1 AMCSD 0009135
